data_9015513
loop_
_publ_author_name
'Kjekshus, A.'
'Rakke, T.'

_publ_section_title
;
 Compounds with the skutterudite type crystal structure.
 III. Structural data for arsenides and antimonides,
;
_journal_name_full 'Acta Chemica Scandinavica A'
_journal_page_first 99
_journal_page_last 103
_journal_volume 28
_journal_year 1974
_chemical_compound_source Synthetic
_chemical_formula_sum 'Co Sb3'
_chemical_name_mineral Kieftite
_space_group_IT_number 204
_symmetry_space_group_name_Hall '-I 2 2 3'
_symmetry_space_group_name_H-M 'I m -3'
_cell_angle_alpha 90
_cell_angle_beta 90
_cell_angle_gamma 90
_cell_length_a 9.0347
_cell_length_b 9.0347
_cell_length_c 9.0347
_cell_formula_units_Z 8
_cell_volume 737.465
_database_code_amcsd 0017609
_exptl_crystal_density_diffrn 7.641
_cod_original_sg_symbol_H-M 'I m 3'
_cod_database_code 9015513

loop_
_space_group_symop_operation_xyz
x,y,z
1/2+x,1/2+y,1/2+z
z,x,-y
1/2+z,1/2+x,1/2-y
z,-x,y
1/2+z,1/2-x,1/2+y
-z,x,y
1/2-z,1/2+x,1/2+y
-z,-x,-y
1/2-z,1/2-x,1/2-y
y,-z,-x
1/2+y,1/2-z,1/2-x
-y,-z,x
1/2-y,1/2-z,1/2+x
-y,z,-x
1/2-y,1/2+z,1/2-x
y,z,x
1/2+y,1/2+z,1/2+x
x,-y,z
1/2+x,1/2-y,1/2+z
-x,y,z
1/2-x,1/2+y,1/2+z
x,y,-z
1/2+x,1/2+y,1/2-z
-x,-y,-z
1/2-x,1/2-y,1/2-z
-z,-x,y
1/2-z,1/2-x,1/2+y
-z,x,-y
1/2-z,1/2+x,1/2-y
z,-x,-y
1/2+z,1/2-x,1/2-y
z,x,y
1/2+z,1/2+x,1/2+y
-y,z,x
1/2-y,1/2+z,1/2+x
y,z,-x
1/2+y,1/2+z,1/2-x
y,-z,x
1/2+y,1/2-z,1/2+x
-y,-z,-x
1/2-y,1/2-z,1/2-x
-x,y,-z
1/2-x,1/2+y,1/2-z
x,-y,-z
1/2+x,1/2-y,1/2-z
-x,-y,z
1/2-x,1/2-y,1/2+z

loop_
_atom_site_label
_atom_site_fract_x
_atom_site_fract_y
_atom_site_fract_z
_atom_site_U_iso_or_equiv
Co 0.25000 0.25000 0.25000 0.00633
Sb 0.00000 0.33510 0.16020 0.00633

loop_
_cod_related_entry_id
_cod_related_entry_database
_cod_related_entry_code
1 AMCSD 0017609
